data_1573936
loop_
_publ_author_name
'Xue, Miaomiao'
'Ye, Guigui'
'Zhang, Lei'
'Dong, Qiang'
'Lee, Chun-Sing'
'Li, Zhen'
'Zhang, Qichun'

_publ_section_title
;
 Preparation, single-crystal structure and room-temperature
 phosphorescence of a covalent organic polymer containing Te-O-P bonds.
;
_journal_issue 12
_journal_name_full 'Chemical science'
_journal_page_first 5260
_journal_page_last 5265
_journal_paper_doi 10.1039/d4sc07210c
_journal_volume 16
_journal_year 2025
_chemical_formula_moiety 'C48 H40 O12 P4 Te2'
_chemical_formula_sum 'C48 H40 O12 P4 Te2'
_chemical_formula_weight 1187.88
_space_group_crystal_system triclinic
_space_group_IT_number 2
_space_group_name_Hall '-P 1'
_space_group_name_H-M_alt 'P -1'
_atom_sites_solution_hydrogens geom
_audit_creation_date 2024-01-03
_audit_creation_method
;
Olex2 1.2
(compiled 2018.05.29 svn.r3508 for OlexSys, GUI svn.r5506)
;
_audit_update_record
;
2024-04-30 deposited with the CCDC.	2025-02-17 downloaded from the CCDC.
;
_cell_angle_alpha 93.7232(11)
_cell_angle_beta 99.2727(11)
_cell_angle_gamma 91.1692(13)
_cell_formula_units_Z 2
_cell_length_a 9.41547(15)
_cell_length_b 10.53235(17)
_cell_length_c 23.2502(2)
_cell_measurement_reflns_used 15890
_cell_measurement_temperature 149.99(10)
_cell_measurement_theta_max 67.9990
_cell_measurement_theta_min 3.8490
_cell_volume 2269.61(6)
_computing_cell_refinement 'CrysAlisPro 1.171.41.105a (Rigaku OD, 2021)'
_computing_data_collection 'CrysAlisPro 1.171.41.105a (Rigaku OD, 2021)'
_computing_data_reduction 'CrysAlisPro 1.171.41.105a (Rigaku OD, 2021)'
_computing_molecular_graphics 'Olex2 (Dolomanov et al., 2009)'
_computing_publication_material 'Olex2 (Dolomanov et al., 2009)'
_computing_structure_refinement 'ShelXL (Sheldrick, 2015)'
_diffrn_ambient_environment N~2~
_diffrn_ambient_temperature 149.99(10)
_diffrn_detector 'Image Plate'
_diffrn_detector_area_resol_mean 10.0000
_diffrn_detector_type 'Rigaku IP'
_diffrn_measured_fraction_theta_full 0.970
_diffrn_measured_fraction_theta_max 0.963
_diffrn_measurement_details
;
List of Runs (angles in degrees, time in seconds):

  # Type    Start    End  Width  t~exp~   \w     \q     \k     \f   Frames
#--------------------------------------------------------------------------
  1  \w    -23.00 131.00   0.50    1.82    --   42.80   3.00 -99.00  308
  2  \w    -19.00   6.00   0.50    1.82    --   42.80  -3.00  84.00   50
  3  \w     94.00 183.00   0.50    7.30    --   94.00   3.00 -99.00  178
  4  \w     36.00  72.00   0.50    7.30    --   94.00   3.00 -99.00   72
  5  \w     17.00  71.00   0.50    1.82    --   42.80  54.00-150.00  108
  6  \w    -45.00   7.00   0.50    1.82    --   42.80 -77.00  90.00  104
  7  \w    -47.00  13.00   0.50    1.82    --   42.80 -54.00 -60.00  120
  8  \w     78.00 104.00   0.50    1.82    --   42.80  54.00-150.00   52
  9  \w     14.00  67.00   0.50    1.82    --   42.80 -82.00  90.00  106
 10  \w     32.00  70.00   0.50    1.82    --   42.80 -82.00  30.00   76
 11  \w     15.00  65.00   0.50    1.82    --   42.80 -65.00  30.00  100
 12  \w    -26.00   1.00   0.50    1.82    --   42.80 -65.00  30.00   54
 13  \w    -47.00  67.00   0.50    1.82    --   42.80 -77.00-180.00  228
 14  \w     -8.00  27.00   0.50    1.82    --   42.80 -77.00 -60.00   70
 15  \w     40.00  70.00   0.50    1.82    --   42.80 -82.00 -90.00   60
 16  \w    -46.00  28.00   0.50    1.82    --   42.80 -82.00 -90.00  148
 17  \w     16.00  85.00   0.50    1.82    --   42.80  43.00   0.00  138
 18  \w     29.00  63.00   0.50    1.82    --   42.80 -82.00-120.00   68
 19  \w      7.00  65.00   0.50    1.82    --   42.80 -82.00   0.00  116
 20  \w     83.00 109.00   0.50    7.30    --   94.00 -82.00 -60.00   52
 21  \w     20.00  55.00   0.50    7.30    --   94.00 -82.00 -60.00   70
 22  \w     27.00  98.00   0.50    7.30    --   94.00 -82.00 -30.00  142
 23  \w      6.00  98.00   0.50    7.30    --   94.00 -82.00   0.00  184
 24  \w      5.00  96.00   0.50    7.30    --   94.00 -82.00-180.00  182
 25  \w      5.00  54.00   0.50    7.30    --   94.00 -42.00  30.00   98
 26  \w     70.00 183.00   0.50    7.30    --   94.00  42.00 -90.00  226
 27  \w     28.00  89.00   0.50    7.30    --   94.00 -82.00-120.00  122
 28  \w     13.00  99.00   0.50    7.30    --   94.00 -82.00  90.00  172
 29  \w      5.00 115.00   0.50    7.30    --   94.00 -82.00 120.00  220
 30  \w     89.00 156.00   0.50    7.30    --   94.00  59.00 -60.00  134
 31  \w     24.00  66.00   0.50    7.30    --   94.00 -82.00 150.00   84
 32  \w     80.00 106.00   0.50    7.30    --   94.00 -82.00 150.00   52
 33  \w      5.00 119.00   0.50    7.30    --   94.00 -42.00-150.00  228
 34  \w    124.00 152.00   0.50    7.30    --   94.00  59.00-180.00   56
 35  \w     84.00 145.00   0.50    7.30    --   94.00  68.00   0.00  122
 36  \w     90.00 116.00   0.50    7.30    --   94.00  59.00-180.00   52
 37  \w     98.00 123.00   0.50    7.30    --   94.00  68.00  60.00   50
 38  \w      6.00 121.00   0.50    7.30    --   94.00 -82.00-150.00  230
 39  \w     92.00 119.00   0.50    7.30    --   94.00 -42.00  30.00   54
 40  \w     53.00  97.00   0.50    7.30    --   94.00 -82.00 -90.00   88
 41  \w     26.00  61.00   0.50    7.30    --   94.00 -82.00  60.00   70
 42  \w     68.00  93.00   0.50    7.30    --   94.00 -82.00  60.00   50
 43  \w      6.00  99.00   0.50    7.30    --   94.00 -82.00  30.00  186
 44  \w     70.00  95.00   0.50    7.30    --   94.00  -3.00  84.00   50
;
_diffrn_measurement_device 'four-circle diffractometer'
_diffrn_measurement_device_type 'XtaLAB Pro II AFC12 (RINC): Kappa dual home/near'
_diffrn_measurement_method '\w scans'
_diffrn_orient_matrix_type 'CrysAlisPro convention (1999,Acta A55,543-557)'
_diffrn_orient_matrix_UB_11 -0.1540265000
_diffrn_orient_matrix_UB_12 -0.0484576000
_diffrn_orient_matrix_UB_13 0.0028584000
_diffrn_orient_matrix_UB_21 0.0513798000
_diffrn_orient_matrix_UB_22 -0.1379438000
_diffrn_orient_matrix_UB_23 -0.0003960000
_diffrn_orient_matrix_UB_31 0.0338849000
_diffrn_orient_matrix_UB_32 0.0113967000
_diffrn_orient_matrix_UB_33 0.0672366000
_diffrn_radiation_monochromator graphite
_diffrn_radiation_probe x-ray
_diffrn_radiation_type CuK\a
_diffrn_radiation_wavelength 1.54184
_diffrn_reflns_av_R_equivalents 0.0253
_diffrn_reflns_av_unetI/netI 0.0267
_diffrn_reflns_Laue_measured_fraction_full 0.970
_diffrn_reflns_Laue_measured_fraction_max 0.963
_diffrn_reflns_limit_h_max 11
_diffrn_reflns_limit_h_min -11
_diffrn_reflns_limit_k_max 12
_diffrn_reflns_limit_k_min -12
_diffrn_reflns_limit_l_max 27
_diffrn_reflns_limit_l_min -22
_diffrn_reflns_number 24255
_diffrn_reflns_point_group_measured_fraction_full 0.970
_diffrn_reflns_point_group_measured_fraction_max 0.963
_diffrn_reflns_theta_full 67.684
_diffrn_reflns_theta_max 68.267
_diffrn_reflns_theta_min 1.930
_diffrn_source 'micro-focus sealed X-ray tube'
_diffrn_source_target Mo
_diffrn_source_type 'Rigaku (Cu) X-ray Source'
_exptl_absorpt_coefficient_mu 12.029
_exptl_absorpt_correction_T_max 1.00000
_exptl_absorpt_correction_T_min 0.65602
_exptl_absorpt_correction_type multi-scan
_exptl_absorpt_process_details
;
CrysAlisPro 1.171.41.105a (Rigaku Oxford Diffraction, 2021)
Empirical absorption correction using spherical harmonics,
implemented in SCALE3 ABSPACK scaling algorithm.
;
_exptl_crystal_colour 'clear light colourless'
_exptl_crystal_colour_lustre clear
_exptl_crystal_colour_modifier light
_exptl_crystal_colour_primary colourless
_exptl_crystal_density_diffrn 1.738
_exptl_crystal_description plate
_exptl_crystal_F_000 1176
_exptl_crystal_size_max 0.4
_exptl_crystal_size_mid 0.2
_exptl_crystal_size_min 0.2
_refine_diff_density_max 0.511
_refine_diff_density_min -0.702
_refine_diff_density_rms 0.070
_refine_ls_extinction_method none
_refine_ls_goodness_of_fit_ref 1.056
_refine_ls_hydrogen_treatment constr
_refine_ls_matrix_type full
_refine_ls_number_parameters 599
_refine_ls_number_reflns 8014
_refine_ls_number_restraints 0
_refine_ls_restrained_S_all 1.056
_refine_ls_R_factor_all 0.0244
_refine_ls_R_factor_gt 0.0230
_refine_ls_shift/su_max 0.001
_refine_ls_shift/su_mean 0.000
_refine_ls_structure_factor_coef Fsqd
_refine_ls_weighting_details 'w=1/[\s^2^(Fo^2^)+(0.0190P)^2^+3.6326P] where P=(Fo^2^+2Fc^2^)/3'
_refine_ls_weighting_scheme calc
_refine_ls_wR_factor_gt 0.0578
_refine_ls_wR_factor_ref 0.0586
_reflns_Friedel_coverage 0.000
_reflns_number_gt 7570
_reflns_number_total 8014
_reflns_threshold_expression 'I > 2\s(I)'
_cod_data_source_file d4sc07210c2.cif
_cod_data_source_block CityU_21
_cod_depositor_comments 'Adding full bibliography for 1573936.cif.'
_cod_database_code 1573936
_shelx_shelxl_version_number 2014/7
_chemical_oxdiff_formula 'Te C H O P'
_shelx_space_group_comment
;
The symmetry employed for this shelxl refinement is uniquely defined
by the following loop, which should always be used as a source of
symmetry information in preference to the above space-group names.
They are only intended as comments.
;
_shelx_estimated_absorpt_t_max 0.197
_shelx_estimated_absorpt_t_min 0.086
_diffrn_oxdiff_digest_frames
;
010381e30f4983c33ba98aa37bedbfb58600026317f
;
_reflns_odcompleteness_completeness 97.29
_reflns_odcompleteness_iscentric 1
_reflns_odcompleteness_theta 66.97
_olex2_refinement_description
;
1. Fixed Uiso
 At 1.2 times of:
  All C(H) groups
 At 1.5 times of:
  All O(H) groups
2.a Aromatic/amide H refined with riding coordinates:
 C6(H6A), C8(H8), C9(H9), C12(H12A), C17(H17), C18(H18), C19(H19), C20(H20),
 C21(H21), C22(H22), C23(H23), C24(H24), C25(H25), C26(H26), C27(H27), C28(H28),
  C29(H29), C30(H30), C31(H31), C32(H32), C33(H33), C34(H34), C35(H35),
 C36(H36), C37(H37), C38(H38), C39(H39), C40(H40), C41(H41), C42(H42), C43(H43),
  C44(H44), C45(H45), C46(H46), C47(H47), C48(H48)
2.b Idealised tetrahedral OH refined as rotating group:
 O5(H5), O6(H6), O11(H11), O12(H12)
;
_olex2_submission_special_instructions 'No special instructions were received'
_oxdiff_exptl_absorpt_empirical_details
;
Empirical correction (ABSPACK) includes:
- Absorption correction using spherical harmonics
- Frame scaling
;
_oxdiff_exptl_absorpt_empirical_full_max 1.381
_oxdiff_exptl_absorpt_empirical_full_min 0.710

loop_
_space_group_symop_operation_xyz
'x, y, z'
'-x, -y, -z'

loop_
_atom_site_label
_atom_site_type_symbol
_atom_site_fract_x
_atom_site_fract_y
_atom_site_fract_z
_atom_site_U_iso_or_equiv
_atom_site_adp_type
_atom_site_occupancy
_atom_site_site_symmetry_order
_atom_site_calc_flag
_atom_site_refinement_flags_posn
_atom_site_refinement_flags_adp
_atom_site_refinement_flags_occupancy
_atom_site_disorder_assembly
_atom_site_disorder_group
Te1 Te 0.28116(2) -0.45848(2) -0.06713(2) 0.01574(5) Uani 1 1 d . . . . .
Te2 Te 0.73632(2) 0.58012(2) 0.42832(2) 0.01578(5) Uani 1 1 d . . . . .
P1 P 0.69375(7) 0.86917(6) 0.47839(3) 0.01518(14) Uani 1 1 d . . . . .
P2 P 0.19732(7) -0.17926(6) -0.02480(3) 0.01545(14) Uani 1 1 d . . . . .
P3 P 1.15379(7) 1.24897(6) 0.90636(3) 0.01561(14) Uani 1 1 d . . . . .
P4 P 0.61981(7) 0.27951(6) 0.39224(3) 0.01642(14) Uani 1 1 d . . . . .
O1 O 1.2697(2) 1.34964(17) 0.89855(8) 0.0189(4) Uani 1 1 d . . . . .
O2 O 0.7971(2) 0.76726(17) 0.45916(8) 0.0192(4) Uani 1 1 d . . . . .
O3 O 0.4994(2) 0.30367(19) 0.42619(8) 0.0219(4) Uani 1 1 d . . . . .
O4 O 0.7044(2) 0.40106(17) 0.38195(8) 0.0201(4) Uani 1 1 d . . . . .
O5 O 1.0350(2) 1.32352(18) 0.93164(8) 0.0214(4) Uani 1 1 d . . . . .
H5 H 1.0121 1.2863 0.9598 0.032 Uiso 1 1 calc GR . . . .
O6 O 0.7366(2) 0.19116(18) 0.42095(9) 0.0220(4) Uani 1 1 d . . . . .
H6 H 0.6984 0.1204 0.4253 0.033 Uiso 1 1 calc GR . . . .
O7 O 0.6621(2) 0.96858(18) 0.43582(8) 0.0222(4) Uani 1 1 d . . . . .
O8 O 0.3138(2) -0.26015(17) -0.04815(9) 0.0206(4) Uani 1 1 d . . . . .
O9 O 0.0717(2) -0.26252(19) -0.01653(8) 0.0230(4) Uani 1 1 d . . . . .
O10 O 1.2168(2) 1.14453(18) 0.94206(8) 0.0222(4) Uani 1 1 d . . . . .
O11 O 0.5506(2) 0.79947(19) 0.48509(8) 0.0212(4) Uani 1 1 d . . . . .
H11 H 0.5551 0.7789 0.5196 0.032 Uiso 1 1 calc GR . . . .
O12 O 0.1467(2) -0.08126(19) -0.06926(9) 0.0289(5) Uani 1 1 d . . . . .
H12 H 0.1899 -0.0111 -0.0586 0.043 Uiso 1 1 calc GR . . . .
C1 C 0.2772(3) -0.0949(2) 0.04216(12) 0.0167(5) Uani 1 1 d . . . . .
C2 C 0.6442(3) 0.6523(3) 0.34788(12) 0.0195(6) Uani 1 1 d . . . . .
C3 C 0.7798(3) 0.9366(2) 0.54840(12) 0.0172(5) Uani 1 1 d . . . . .
C4 C 0.9643(3) 1.0955(3) 0.71899(12) 0.0191(6) Uani 1 1 d . . . . .
C5 C 1.0761(3) 1.1875(3) 0.83389(12) 0.0175(5) Uani 1 1 d . . . . .
C6 C 1.1071(3) 1.0657(3) 0.81295(12) 0.0198(6) Uani 1 1 d . . . . .
H6A H 1.1667 1.0132 0.8377 0.024 Uiso 1 1 calc R . . . .
C7 C 0.9588(3) 0.5597(3) 0.42267(12) 0.0189(6) Uani 1 1 d . . . . .
C8 C 0.9240(3) 0.9157(3) 0.57078(12) 0.0212(6) Uani 1 1 d . . . . .
H8 H 0.9805 0.8651 0.5484 0.025 Uiso 1 1 calc R . . . .
C9 C 0.9879(3) 1.2625(3) 0.79671(13) 0.0231(6) Uani 1 1 d . . . . .
H9 H 0.9653 1.3454 0.8104 0.028 Uiso 1 1 calc R . . . .
C10 C 0.5006(3) -0.4602(3) -0.07928(12) 0.0178(5) Uani 1 1 d . . . . .
C11 C 0.9033(3) 1.0442(3) 0.65908(12) 0.0181(6) Uani 1 1 d . . . . .
C12 C 0.6993(3) 1.0134(3) 0.58131(12) 0.0204(6) Uani 1 1 d . . . . .
H12A H 0.6018 1.0287 0.5662 0.025 Uiso 1 1 calc R . . . .
C13 C 0.5498(3) 0.2122(3) 0.32016(12) 0.0194(6) Uani 1 1 d . . . . .
C14 C 0.4426(3) 0.1003(3) 0.20794(12) 0.0207(6) Uani 1 1 d . . . . .
C15 C 0.3863(3) 0.0361(3) 0.14977(12) 0.0194(6) Uani 1 1 d . . . . .
C16 C 0.1761(3) -0.4203(3) -0.15178(12) 0.0199(6) Uani 1 1 d . . . . .
C17 C 1.0103(3) 0.4372(3) 0.41770(12) 0.0222(6) Uani 1 1 d . . . . .
H17 H 0.9463 0.3652 0.4140 0.027 Uiso 1 1 calc R . . . .
C18 C 1.0517(3) 1.0207(3) 0.75643(12) 0.0198(6) Uani 1 1 d . . . . .
H18 H 1.0736 0.9374 0.7429 0.024 Uiso 1 1 calc R . . . .
C19 C 0.4776(3) -0.0259(3) 0.11615(13) 0.0245(6) Uani 1 1 d . . . . .
H19 H 0.5782 -0.0236 0.1300 0.029 Uiso 1 1 calc R . . . .
C20 C 0.3571(3) 0.1067(3) 0.25193(13) 0.0244(6) Uani 1 1 d . . . . .
H20 H 0.2617 0.0714 0.2440 0.029 Uiso 1 1 calc R . . . .
C21 C 0.9329(3) 1.2175(3) 0.74015(13) 0.0234(6) Uani 1 1 d . . . . .
H21 H 0.8732 1.2699 0.7154 0.028 Uiso 1 1 calc R . . . .
C22 C 0.4247(3) -0.0906(3) 0.06305(13) 0.0230(6) Uani 1 1 d . . . . .
H22 H 0.4888 -0.1321 0.0409 0.028 Uiso 1 1 calc R . . . .
C23 C 0.1850(3) -0.0314(3) 0.07485(13) 0.0225(6) Uani 1 1 d . . . . .
H23 H 0.0846 -0.0328 0.0606 0.027 Uiso 1 1 calc R . . . .
C24 C 0.4090(3) 0.1633(3) 0.30675(13) 0.0238(6) Uani 1 1 d . . . . .
H24 H 0.3480 0.1690 0.3356 0.029 Uiso 1 1 calc R . . . .
C25 C 0.5822(3) 0.1537(3) 0.22115(13) 0.0255(6) Uani 1 1 d . . . . .
H25 H 0.6413 0.1536 0.1916 0.031 Uiso 1 1 calc R . . . .
C26 C 0.6353(3) 0.2067(3) 0.27650(13) 0.0254(6) Uani 1 1 d . . . . .
H26 H 0.7316 0.2398 0.2849 0.030 Uiso 1 1 calc R . . . .
C27 C 0.2382(3) 0.0334(3) 0.12759(13) 0.0235(6) Uani 1 1 d . . . . .
H27 H 0.1741 0.0767 0.1492 0.028 Uiso 1 1 calc R . . . .
C28 C 0.7599(3) 1.0674(3) 0.63557(12) 0.0204(6) Uani 1 1 d . . . . .
H28 H 0.7043 1.1206 0.6572 0.024 Uiso 1 1 calc R . . . .
C29 C 0.0540(3) -0.3485(3) -0.15667(13) 0.0254(6) Uani 1 1 d . . . . .
H29 H 0.0255 -0.3079 -0.1229 0.030 Uiso 1 1 calc R . . . .
C30 C 0.5602(3) -0.5757(3) -0.09411(13) 0.0228(6) Uani 1 1 d . . . . .
H30 H 0.5017 -0.6513 -0.1022 0.027 Uiso 1 1 calc R . . . .
C31 C 0.6969(3) 0.7627(3) 0.32927(13) 0.0272(7) Uani 1 1 d . . . . .
H31 H 0.7806 0.8054 0.3508 0.033 Uiso 1 1 calc R . . . .
C32 C 0.5856(3) -0.3490(3) -0.06739(14) 0.0248(6) Uani 1 1 d . . . . .
H32 H 0.5440 -0.2706 -0.0578 0.030 Uiso 1 1 calc R . . . .
C33 C 0.7320(3) -0.3540(3) -0.06970(14) 0.0279(7) Uani 1 1 d . . . . .
H33 H 0.7910 -0.2788 -0.0614 0.033 Uiso 1 1 calc R . . . .
C34 C 1.2512(3) 0.5258(3) 0.42446(13) 0.0280(7) Uani 1 1 d . . . . .
H34 H 1.3511 0.5141 0.4247 0.034 Uiso 1 1 calc R . . . .
C35 C 1.0530(3) 0.6655(3) 0.42922(14) 0.0266(7) Uani 1 1 d . . . . .
H35 H 1.0176 0.7490 0.4329 0.032 Uiso 1 1 calc R . . . .
C36 C 0.9840(3) 0.9689(3) 0.62548(13) 0.0218(6) Uani 1 1 d . . . . .
H36 H 1.0817 0.9540 0.6404 0.026 Uiso 1 1 calc R . . . .
C37 C 1.1568(3) 0.4216(3) 0.41820(13) 0.0252(6) Uani 1 1 d . . . . .
H37 H 1.1925 0.3383 0.4142 0.030 Uiso 1 1 calc R . . . .
C38 C 0.2208(4) -0.4784(3) -0.20080(14) 0.0287(7) Uani 1 1 d . . . . .
H38 H 0.3055 -0.5267 -0.1972 0.034 Uiso 1 1 calc R . . . .
C39 C 1.1992(3) 0.6474(3) 0.43037(15) 0.0320(7) Uani 1 1 d . . . . .
H39 H 1.2641 0.7190 0.4352 0.038 Uiso 1 1 calc R . . . .
C40 C 0.7061(3) -0.5783(3) -0.09682(13) 0.0253(6) Uani 1 1 d . . . . .
H40 H 0.7474 -0.6560 -0.1076 0.030 Uiso 1 1 calc R . . . .
C41 C 0.5223(3) 0.5877(3) 0.31650(14) 0.0276(7) Uani 1 1 d . . . . .
H41 H 0.4872 0.5113 0.3295 0.033 Uiso 1 1 calc R . . . .
C42 C 0.1396(4) -0.4644(3) -0.25512(14) 0.0350(8) Uani 1 1 d . . . . .
H42 H 0.1691 -0.5031 -0.2891 0.042 Uiso 1 1 calc R . . . .
C43 C -0.0265(4) -0.3363(3) -0.21145(14) 0.0330(7) Uani 1 1 d . . . . .
H43 H -0.1110 -0.2877 -0.2153 0.040 Uiso 1 1 calc R . . . .
C44 C 0.7923(3) -0.4688(3) -0.08404(14) 0.0272(7) Uani 1 1 d . . . . .
H44 H 0.8927 -0.4721 -0.0851 0.033 Uiso 1 1 calc R . . . .
C45 C 0.0169(4) -0.3952(3) -0.26029(14) 0.0367(8) Uani 1 1 d . . . . .
H45 H -0.0386 -0.3877 -0.2978 0.044 Uiso 1 1 calc R . . . .
C46 C 0.6259(4) 0.8108(3) 0.27855(15) 0.0372(8) Uani 1 1 d . . . . .
H46 H 0.6608 0.8872 0.2654 0.045 Uiso 1 1 calc R . . . .
C47 C 0.4531(4) 0.6373(3) 0.26576(15) 0.0357(8) Uani 1 1 d . . . . .
H47 H 0.3699 0.5947 0.2439 0.043 Uiso 1 1 calc R . . . .
C48 C 0.5050(4) 0.7484(3) 0.24712(15) 0.0382(8) Uani 1 1 d . . . . .
H48 H 0.4572 0.7819 0.2125 0.046 Uiso 1 1 calc R . . . .

loop_
_atom_site_aniso_label
_atom_site_aniso_U_11
_atom_site_aniso_U_22
_atom_site_aniso_U_33
_atom_site_aniso_U_23
_atom_site_aniso_U_13
_atom_site_aniso_U_12
Te1 0.01587(9) 0.01423(9) 0.01600(9) -0.00273(6) 0.00084(6) -0.00011(6)
Te2 0.01921(9) 0.01349(9) 0.01362(9) -0.00185(6) 0.00083(6) -0.00062(6)
P1 0.0164(3) 0.0126(3) 0.0148(3) -0.0023(2) -0.0016(2) 0.0012(2)
P2 0.0163(3) 0.0132(3) 0.0154(3) -0.0036(2) -0.0002(2) 0.0009(2)
P3 0.0168(3) 0.0134(3) 0.0152(3) -0.0028(2) -0.0001(2) -0.0005(3)
P4 0.0192(3) 0.0121(3) 0.0164(3) -0.0024(2) -0.0004(3) -0.0009(3)
O1 0.0191(10) 0.0143(9) 0.0226(10) -0.0048(7) 0.0038(8) -0.0019(7)
O2 0.0198(10) 0.0149(9) 0.0205(10) -0.0061(7) -0.0016(8) 0.0021(7)
O3 0.0219(10) 0.0236(10) 0.0193(10) -0.0009(8) 0.0018(8) 0.0029(8)
O4 0.0263(10) 0.0141(9) 0.0182(10) -0.0042(7) 0.0014(8) -0.0043(8)
O5 0.0222(10) 0.0225(10) 0.0198(11) -0.0007(8) 0.0050(8) 0.0021(8)
O6 0.0196(10) 0.0148(9) 0.0293(11) 0.0012(8) -0.0028(8) -0.0002(8)
O7 0.0266(11) 0.0170(10) 0.0207(11) 0.0022(8) -0.0034(8) 0.0017(8)
O8 0.0187(10) 0.0156(9) 0.0264(11) -0.0076(8) 0.0039(8) 0.0004(8)
O9 0.0185(10) 0.0288(11) 0.0201(11) -0.0065(8) 0.0027(8) -0.0063(8)
O10 0.0267(11) 0.0157(9) 0.0206(11) -0.0015(8) -0.0055(8) 0.0000(8)
O11 0.0198(10) 0.0258(11) 0.0160(10) -0.0007(8) -0.0013(8) -0.0034(8)
O12 0.0408(13) 0.0164(10) 0.0244(12) -0.0002(8) -0.0094(9) 0.0008(9)
C1 0.0200(14) 0.0130(12) 0.0157(14) -0.0019(10) -0.0007(10) 0.0013(10)
C2 0.0221(14) 0.0183(14) 0.0175(14) 0.0004(11) 0.0015(11) 0.0026(11)
C3 0.0199(14) 0.0147(13) 0.0155(14) -0.0009(10) -0.0004(10) -0.0004(10)
C4 0.0182(13) 0.0203(14) 0.0176(15) -0.0025(11) 0.0010(11) -0.0017(11)
C5 0.0174(13) 0.0172(13) 0.0166(14) -0.0029(10) 0.0011(10) -0.0036(10)
C6 0.0198(14) 0.0198(14) 0.0184(15) -0.0017(11) -0.0005(11) 0.0038(11)
C7 0.0199(14) 0.0218(14) 0.0141(14) -0.0003(10) -0.0002(10) 0.0029(11)
C8 0.0200(14) 0.0207(14) 0.0212(15) -0.0046(11) 0.0000(11) 0.0045(11)
C9 0.0251(15) 0.0172(14) 0.0243(16) -0.0058(11) -0.0014(12) 0.0025(11)
C10 0.0134(13) 0.0223(14) 0.0173(14) 0.0000(11) 0.0015(10) 0.0011(11)
C11 0.0215(14) 0.0154(13) 0.0156(14) -0.0019(10) -0.0009(11) -0.0013(11)
C12 0.0186(14) 0.0193(14) 0.0209(15) -0.0017(11) -0.0034(11) 0.0045(11)
C13 0.0226(14) 0.0137(13) 0.0200(15) -0.0018(10) -0.0009(11) -0.0004(11)
C14 0.0216(14) 0.0184(14) 0.0199(15) -0.0023(11) -0.0018(11) 0.0010(11)
C15 0.0202(14) 0.0165(13) 0.0196(15) -0.0022(11) -0.0004(11) -0.0014(11)
C16 0.0205(14) 0.0209(14) 0.0172(14) 0.0019(11) -0.0002(11) -0.0028(11)
C17 0.0254(15) 0.0208(14) 0.0180(15) -0.0007(11) -0.0034(11) 0.0018(12)
C18 0.0229(14) 0.0151(13) 0.0205(15) -0.0039(11) 0.0026(11) 0.0022(11)
C19 0.0172(14) 0.0285(16) 0.0250(16) -0.0057(12) -0.0025(11) 0.0013(12)
C20 0.0193(14) 0.0290(16) 0.0231(16) -0.0043(12) 0.0014(11) -0.0053(12)
C21 0.0257(15) 0.0201(14) 0.0210(16) -0.0018(11) -0.0056(12) 0.0040(12)
C22 0.0192(14) 0.0257(15) 0.0229(16) -0.0052(12) 0.0022(11) 0.0034(12)
C23 0.0165(14) 0.0223(15) 0.0258(16) -0.0063(12) -0.0020(11) 0.0017(11)
C24 0.0228(15) 0.0267(15) 0.0212(16) -0.0016(12) 0.0037(12) -0.0046(12)
C25 0.0222(15) 0.0295(16) 0.0237(16) -0.0092(12) 0.0057(12) -0.0029(12)
C26 0.0189(14) 0.0264(16) 0.0284(17) -0.0088(12) 0.0018(12) -0.0050(12)
C27 0.0210(15) 0.0244(15) 0.0235(16) -0.0079(12) 0.0022(12) 0.0026(12)
C28 0.0222(14) 0.0189(14) 0.0189(15) -0.0037(11) 0.0013(11) 0.0038(11)
C29 0.0265(16) 0.0250(15) 0.0220(16) -0.0044(12) -0.0017(12) 0.0027(12)
C30 0.0201(14) 0.0204(14) 0.0264(16) -0.0035(11) 0.0011(11) 0.0013(11)
C31 0.0322(17) 0.0268(16) 0.0222(16) 0.0039(12) 0.0026(13) -0.0031(13)
C32 0.0195(14) 0.0216(15) 0.0326(17) -0.0017(12) 0.0035(12) 0.0018(12)
C33 0.0215(15) 0.0226(15) 0.0385(19) 0.0022(13) 0.0024(13) -0.0043(12)
C34 0.0231(15) 0.0354(17) 0.0259(17) 0.0072(13) 0.0029(12) 0.0083(13)
C35 0.0233(15) 0.0189(14) 0.0381(18) 0.0020(12) 0.0063(13) 0.0016(12)
C36 0.0168(14) 0.0235(15) 0.0226(16) -0.0024(11) -0.0030(11) 0.0034(11)
C37 0.0304(16) 0.0233(15) 0.0200(16) 0.0000(11) -0.0019(12) 0.0093(12)
C38 0.0312(17) 0.0315(17) 0.0246(17) 0.0015(13) 0.0082(13) 0.0031(13)
C39 0.0235(16) 0.0283(17) 0.045(2) 0.0083(14) 0.0053(14) -0.0006(13)
C40 0.0234(15) 0.0238(15) 0.0283(17) -0.0016(12) 0.0035(12) 0.0061(12)
C41 0.0271(16) 0.0262(16) 0.0270(17) 0.0016(12) -0.0029(12) -0.0010(13)
C42 0.050(2) 0.0392(19) 0.0171(17) -0.0006(13) 0.0100(14) 0.0028(16)
C43 0.0342(18) 0.0360(18) 0.0258(18) 0.0009(13) -0.0051(13) 0.0084(14)
C44 0.0190(15) 0.0304(16) 0.0331(18) 0.0043(13) 0.0058(12) 0.0033(12)
C45 0.044(2) 0.044(2) 0.0196(17) 0.0036(14) -0.0049(14) 0.0011(16)
C46 0.050(2) 0.0338(18) 0.0285(19) 0.0108(14) 0.0042(15) -0.0012(16)
C47 0.0329(18) 0.0393(19) 0.0293(19) -0.0022(14) -0.0096(14) 0.0016(15)
C48 0.049(2) 0.041(2) 0.0228(18) 0.0090(14) -0.0046(15) 0.0095(16)

loop_
_atom_type_symbol
_atom_type_description
_atom_type_scat_dispersion_real
_atom_type_scat_dispersion_imag
_atom_type_scat_source
C C 0.0181 0.0091 'International Tables Vol C Tables 4.2.6.8 and 6.1.1.4'
H H 0.0000 0.0000 'International Tables Vol C Tables 4.2.6.8 and 6.1.1.4'
O O 0.0492 0.0322 'International Tables Vol C Tables 4.2.6.8 and 6.1.1.4'
P P 0.2955 0.4335 'International Tables Vol C Tables 4.2.6.8 and 6.1.1.4'
Te Te -0.1759 6.3531 'International Tables Vol C Tables 4.2.6.8 and 6.1.1.4'

loop_
_geom_angle_atom_site_label_1
_geom_angle_atom_site_label_2
_geom_angle_atom_site_label_3
_geom_angle
_geom_angle_site_symmetry_1
_geom_angle_site_symmetry_3
_geom_angle_publ_flag
O1 Te1 C10 85.59(9) 1_434 . ?
O1 Te1 C16 84.56(9) 1_434 . ?
O8 Te1 O1 167.95(7) . 1_434 ?
O8 Te1 C10 86.30(9) . . ?
O8 Te1 C16 88.34(9) . . ?
C16 Te1 C10 101.44(11) . . ?
O2 Te2 O4 166.41(8) . . ?
O2 Te2 C2 87.89(9) . . ?
O2 Te2 C7 84.91(9) . . ?
O4 Te2 C2 84.89(9) . . ?
O4 Te2 C7 85.87(9) . . ?
C2 Te2 C7 105.04(11) . . ?
O2 P1 O11 107.80(11) . . ?
O2 P1 C3 105.84(12) . . ?
O7 P1 O2 112.98(11) . . ?
O7 P1 O11 109.19(11) . . ?
O7 P1 C3 111.53(12) . . ?
O11 P1 C3 109.37(12) . . ?
O8 P2 C1 108.49(12) . . ?
O9 P2 O8 110.48(11) . . ?
O9 P2 O12 109.66(12) . . ?
O9 P2 C1 111.48(12) . . ?
O12 P2 O8 108.46(12) . . ?
O12 P2 C1 108.20(12) . . ?
O1 P3 O5 105.87(11) . . ?
O1 P3 C5 105.97(12) . . ?
O5 P3 C5 106.86(12) . . ?
O10 P3 O1 111.76(11) . . ?
O10 P3 O5 115.03(12) . . ?
O10 P3 C5 110.80(12) . . ?
O3 P4 O4 114.12(11) . . ?
O3 P4 O6 114.53(12) . . ?
O3 P4 C13 110.18(12) . . ?
O4 P4 O6 104.53(11) . . ?
O4 P4 C13 104.29(12) . . ?
O6 P4 C13 108.52(12) . . ?
P3 O1 Te1 125.48(11) . 1_676 ?
P1 O2 Te2 125.14(11) . . ?
P4 O4 Te2 131.90(12) . . ?
P3 O5 H5 109.5 . . ?
P4 O6 H6 109.5 . . ?
P2 O8 Te1 120.87(11) . . ?
P1 O11 H11 109.5 . . ?
P2 O12 H12 109.5 . . ?
C22 C1 P2 123.5(2) . . ?
C22 C1 C23 119.2(3) . . ?
C23 C1 P2 117.3(2) . . ?
C31 C2 Te2 121.5(2) . . ?
C31 C2 C41 121.3(3) . . ?
C41 C2 Te2 117.2(2) . . ?
C8 C3 P1 122.5(2) . . ?
C12 C3 P1 118.2(2) . . ?
C12 C3 C8 119.2(3) . . ?
C18 C4 C11 120.1(2) . . ?
C18 C4 C21 118.3(3) . . ?
C21 C4 C11 121.5(3) . . ?
C6 C5 P3 120.8(2) . . ?
C9 C5 P3 120.6(2) . . ?
C9 C5 C6 118.6(3) . . ?
C5 C6 H6A 119.7 . . ?
C18 C6 C5 120.6(3) . . ?
C18 C6 H6A 119.7 . . ?
C17 C7 Te2 118.2(2) . . ?
C17 C7 C35 120.6(3) . . ?
C35 C7 Te2 121.0(2) . . ?
C3 C8 H8 120.0 . . ?
C36 C8 C3 119.9(3) . . ?
C36 C8 H8 120.0 . . ?
C5 C9 H9 119.6 . . ?
C21 C9 C5 120.7(3) . . ?
C21 C9 H9 119.6 . . ?
C30 C10 Te1 119.2(2) . . ?
C32 C10 Te1 119.8(2) . . ?
C32 C10 C30 120.8(3) . . ?
C28 C11 C4 120.1(2) . . ?
C36 C11 C4 121.4(2) . . ?
C36 C11 C28 118.5(3) . . ?
C3 C12 H12A 119.7 . . ?
C28 C12 C3 120.7(3) . . ?
C28 C12 H12A 119.7 . . ?
C24 C13 P4 120.7(2) . . ?
C24 C13 C26 118.5(3) . . ?
C26 C13 P4 120.8(2) . . ?
C20 C14 C15 120.4(3) . . ?
C20 C14 C25 117.9(3) . . ?
C25 C14 C15 121.7(3) . . ?
C19 C15 C14 121.3(3) . . ?
C19 C15 C27 118.0(3) . . ?
C27 C15 C14 120.6(3) . . ?
C29 C16 Te1 118.6(2) . . ?
C29 C16 C38 121.1(3) . . ?
C38 C16 Te1 119.9(2) . . ?
C7 C17 H17 120.4 . . ?
C37 C17 C7 119.1(3) . . ?
C37 C17 H17 120.4 . . ?
C4 C18 H18 119.5 . . ?
C6 C18 C4 121.0(3) . . ?
C6 C18 H18 119.5 . . ?
C15 C19 H19 119.2 . . ?
C22 C19 C15 121.5(3) . . ?
C22 C19 H19 119.2 . . ?
C14 C20 H20 119.4 . . ?
C24 C20 C14 121.1(3) . . ?
C24 C20 H20 119.4 . . ?
C4 C21 H21 119.6 . . ?
C9 C21 C4 120.7(3) . . ?
C9 C21 H21 119.6 . . ?
C1 C22 H22 120.1 . . ?
C19 C22 C1 119.8(3) . . ?
C19 C22 H22 120.1 . . ?
C1 C23 H23 119.6 . . ?
C27 C23 C1 120.7(3) . . ?
C27 C23 H23 119.6 . . ?
C13 C24 H24 119.7 . . ?
C20 C24 C13 120.6(3) . . ?
C20 C24 H24 119.7 . . ?
C14 C25 H25 119.6 . . ?
C26 C25 C14 120.9(3) . . ?
C26 C25 H25 119.6 . . ?
C13 C26 H26 119.5 . . ?
C25 C26 C13 120.9(3) . . ?
C25 C26 H26 119.5 . . ?
C15 C27 H27 119.7 . . ?
C23 C27 C15 120.7(3) . . ?
C23 C27 H27 119.7 . . ?
C11 C28 H28 119.7 . . ?
C12 C28 C11 120.5(3) . . ?
C12 C28 H28 119.7 . . ?
C16 C29 H29 120.3 . . ?
C16 C29 C43 119.4(3) . . ?
C43 C29 H29 120.3 . . ?
C10 C30 H30 120.5 . . ?
C40 C30 C10 119.0(3) . . ?
C40 C30 H30 120.5 . . ?
C2 C31 H31 120.5 . . ?
C2 C31 C46 119.0(3) . . ?
C46 C31 H31 120.5 . . ?
C10 C32 H32 120.4 . . ?
C33 C32 C10 119.2(3) . . ?
C33 C32 H32 120.4 . . ?
C32 C33 H33 119.9 . . ?
C44 C33 C32 120.2(3) . . ?
C44 C33 H33 119.9 . . ?
C37 C34 H34 120.2 . . ?
C37 C34 C39 119.6(3) . . ?
C39 C34 H34 120.2 . . ?
C7 C35 H35 120.4 . . ?
C39 C35 C7 119.3(3) . . ?
C39 C35 H35 120.4 . . ?
C8 C36 C11 121.1(3) . . ?
C8 C36 H36 119.4 . . ?
C11 C36 H36 119.4 . . ?
C17 C37 H37 119.6 . . ?
C34 C37 C17 120.9(3) . . ?
C34 C37 H37 119.6 . . ?
C16 C38 H38 120.7 . . ?
C42 C38 C16 118.7(3) . . ?
C42 C38 H38 120.7 . . ?
C34 C39 C35 120.6(3) . . ?
C34 C39 H39 119.7 . . ?
C35 C39 H39 119.7 . . ?
C30 C40 H40 119.6 . . ?
C44 C40 C30 120.7(3) . . ?
C44 C40 H40 119.6 . . ?
C2 C41 H41 120.6 . . ?
C47 C41 C2 118.7(3) . . ?
C47 C41 H41 120.6 . . ?
C38 C42 H42 119.7 . . ?
C45 C42 C38 120.7(3) . . ?
C45 C42 H42 119.7 . . ?
C29 C43 H43 120.2 . . ?
C45 C43 C29 119.6(3) . . ?
C45 C43 H43 120.2 . . ?
C33 C44 H44 120.0 . . ?
C40 C44 C33 119.9(3) . . ?
C40 C44 H44 120.0 . . ?
C42 C45 C43 120.5(3) . . ?
C42 C45 H45 119.7 . . ?
C43 C45 H45 119.7 . . ?
C31 C46 H46 119.8 . . ?
C48 C46 C31 120.5(3) . . ?
C48 C46 H46 119.8 . . ?
C41 C47 H47 119.9 . . ?
C48 C47 C41 120.2(3) . . ?
C48 C47 H47 119.9 . . ?
C46 C48 C47 120.3(3) . . ?
C46 C48 H48 119.9 . . ?
C47 C48 H48 119.9 . . ?

loop_
_geom_bond_atom_site_label_1
_geom_bond_atom_site_label_2
_geom_bond_distance
_geom_bond_site_symmetry_2
_geom_bond_publ_flag
Te1 O1 2.1181(18) 1_434 ?
Te1 O8 2.1126(18) . ?
Te1 C10 2.130(3) . ?
Te1 C16 2.123(3) . ?
Te2 O2 2.0891(18) . ?
Te2 O4 2.1019(18) . ?
Te2 C2 2.125(3) . ?
Te2 C7 2.134(3) . ?
P1 O2 1.5552(19) . ?
P1 O7 1.489(2) . ?
P1 O11 1.556(2) . ?
P1 C3 1.792(3) . ?
P2 O8 1.5470(19) . ?
P2 O9 1.503(2) . ?
P2 O12 1.537(2) . ?
P2 C1 1.787(3) . ?
P3 O1 1.5457(19) . ?
P3 O5 1.549(2) . ?
P3 O10 1.496(2) . ?
P3 C5 1.799(3) . ?
P4 O3 1.499(2) . ?
P4 O4 1.5461(19) . ?
P4 O6 1.5515(19) . ?
P4 C13 1.794(3) . ?
O1 Te1 2.1181(18) 1_676 ?
O5 H5 0.8400 . ?
O6 H6 0.8400 . ?
O11 H11 0.8400 . ?
O12 H12 0.8400 . ?
C1 C22 1.395(4) . ?
C1 C23 1.396(4) . ?
C2 C31 1.377(4) . ?
C2 C41 1.395(4) . ?
C3 C8 1.400(4) . ?
C3 C12 1.395(4) . ?
C4 C11 1.481(4) . ?
C4 C18 1.393(4) . ?
C4 C21 1.401(4) . ?
C5 C6 1.396(4) . ?
C5 C9 1.395(4) . ?
C6 H6A 0.9500 . ?
C6 C18 1.383(4) . ?
C7 C17 1.392(4) . ?
C7 C35 1.395(4) . ?
C8 H8 0.9500 . ?
C8 C36 1.383(4) . ?
C9 H9 0.9500 . ?
C9 C21 1.382(4) . ?
C10 C30 1.396(4) . ?
C10 C32 1.392(4) . ?
C11 C28 1.405(4) . ?
C11 C36 1.397(4) . ?
C12 H12A 0.9500 . ?
C12 C28 1.379(4) . ?
C13 C24 1.392(4) . ?
C13 C26 1.393(4) . ?
C14 C15 1.484(4) . ?
C14 C20 1.399(4) . ?
C14 C25 1.399(4) . ?
C15 C19 1.396(4) . ?
C15 C27 1.406(4) . ?
C16 C29 1.382(4) . ?
C16 C38 1.388(4) . ?
C17 H17 0.9500 . ?
C17 C37 1.390(4) . ?
C18 H18 0.9500 . ?
C19 H19 0.9500 . ?
C19 C22 1.384(4) . ?
C20 H20 0.9500 . ?
C20 C24 1.381(4) . ?
C21 H21 0.9500 . ?
C22 H22 0.9500 . ?
C23 H23 0.9500 . ?
C23 C27 1.378(4) . ?
C24 H24 0.9500 . ?
C25 H25 0.9500 . ?
C25 C26 1.380(4) . ?
C26 H26 0.9500 . ?
C27 H27 0.9500 . ?
C28 H28 0.9500 . ?
C29 H29 0.9500 . ?
C29 C43 1.388(4) . ?
C30 H30 0.9500 . ?
C30 C40 1.387(4) . ?
C31 H31 0.9500 . ?
C31 C46 1.390(4) . ?
C32 H32 0.9500 . ?
C32 C33 1.390(4) . ?
C33 H33 0.9500 . ?
C33 C44 1.390(4) . ?
C34 H34 0.9500 . ?
C34 C37 1.383(5) . ?
C34 C39 1.387(5) . ?
C35 H35 0.9500 . ?
C35 C39 1.390(4) . ?
C36 H36 0.9500 . ?
C37 H37 0.9500 . ?
C38 H38 0.9500 . ?
C38 C42 1.385(5) . ?
C39 H39 0.9500 . ?
C40 H40 0.9500 . ?
C40 C44 1.384(4) . ?
C41 H41 0.9500 . ?
C41 C47 1.391(4) . ?
C42 H42 0.9500 . ?
C42 C45 1.371(5) . ?
C43 H43 0.9500 . ?
C43 C45 1.382(5) . ?
C44 H44 0.9500 . ?
C45 H45 0.9500 . ?
C46 H46 0.9500 . ?
C46 C48 1.379(5) . ?
C47 H47 0.9500 . ?
C47 C48 1.380(5) . ?
C48 H48 0.9500 . ?

loop_
_geom_torsion_atom_site_label_1
_geom_torsion_atom_site_label_2
_geom_torsion_atom_site_label_3
_geom_torsion_atom_site_label_4
_geom_torsion
_geom_torsion_site_symmetry_1
_geom_torsion_site_symmetry_2
_geom_torsion_site_symmetry_3
_geom_torsion_site_symmetry_4
_geom_torsion_publ_flag
Te1 C10 C30 C40 -174.2(2) . . . . ?
Te1 C10 C32 C33 173.5(2) . . . . ?
Te1 C16 C29 C43 -171.8(2) . . . . ?
Te1 C16 C38 C42 172.1(2) . . . . ?
Te2 C2 C31 C46 -175.2(2) . . . . ?
Te2 C2 C41 C47 175.5(2) . . . . ?
Te2 C7 C17 C37 -175.4(2) . . . . ?
Te2 C7 C35 C39 174.4(2) . . . . ?
P1 C3 C8 C36 -179.1(2) . . . . ?
P1 C3 C12 C28 179.7(2) . . . . ?
P2 C1 C22 C19 -178.3(2) . . . . ?
P2 C1 C23 C27 178.5(2) . . . . ?
P3 C5 C6 C18 -177.4(2) . . . . ?
P3 C5 C9 C21 177.3(2) . . . . ?
P4 C13 C24 C20 -177.2(2) . . . . ?
P4 C13 C26 C25 179.3(2) . . . . ?
O1 P3 C5 C6 106.8(2) . . . . ?
O1 P3 C5 C9 -70.8(3) . . . . ?
O2 P1 C3 C8 12.6(3) . . . . ?
O2 P1 C3 C12 -167.9(2) . . . . ?
O3 P4 O4 Te2 25.21(19) . . . . ?
O3 P4 C13 C24 -14.5(3) . . . . ?
O3 P4 C13 C26 166.1(2) . . . . ?
O4 P4 C13 C24 -137.4(2) . . . . ?
O4 P4 C13 C26 43.2(3) . . . . ?
O5 P3 O1 Te1 11.83(16) . . . 1_676 ?
O5 P3 C5 C6 -140.6(2) . . . . ?
O5 P3 C5 C9 41.8(3) . . . . ?
O6 P4 O4 Te2 -100.66(16) . . . . ?
O6 P4 C13 C24 111.6(2) . . . . ?
O6 P4 C13 C26 -67.8(3) . . . . ?
O7 P1 O2 Te2 -107.08(14) . . . . ?
O7 P1 C3 C8 -110.7(2) . . . . ?
O7 P1 C3 C12 68.9(3) . . . . ?
O8 P2 C1 C22 9.0(3) . . . . ?
O8 P2 C1 C23 -170.5(2) . . . . ?
O9 P2 O8 Te1 2.34(17) . . . . ?
O9 P2 C1 C22 130.8(2) . . . . ?
O9 P2 C1 C23 -48.7(3) . . . . ?
O10 P3 O1 Te1 -114.12(14) . . . 1_676 ?
O10 P3 C5 C6 -14.6(3) . . . . ?
O10 P3 C5 C9 167.8(2) . . . . ?
O11 P1 O2 Te2 13.65(16) . . . . ?
O11 P1 C3 C8 128.5(2) . . . . ?
O11 P1 C3 C12 -52.0(3) . . . . ?
O12 P2 O8 Te1 -117.87(13) . . . . ?
O12 P2 C1 C22 -108.5(3) . . . . ?
O12 P2 C1 C23 72.0(3) . . . . ?
C1 P2 O8 Te1 124.82(13) . . . . ?
C1 C23 C27 C15 -0.4(5) . . . . ?
C2 C31 C46 C48 -0.4(5) . . . . ?
C2 C41 C47 C48 0.1(5) . . . . ?
C3 P1 O2 Te2 130.60(14) . . . . ?
C3 C8 C36 C11 -0.3(4) . . . . ?
C3 C12 C28 C11 -1.0(4) . . . . ?
C4 C11 C28 C12 -175.9(3) . . . . ?
C4 C11 C36 C8 176.5(3) . . . . ?
C5 P3 O1 Te1 125.09(14) . . . 1_676 ?
C5 C6 C18 C4 0.2(4) . . . . ?
C5 C9 C21 C4 0.2(5) . . . . ?
C6 C5 C9 C21 -0.4(4) . . . . ?
C7 C17 C37 C34 1.0(4) . . . . ?
C7 C35 C39 C34 0.7(5) . . . . ?
C8 C3 C12 C28 -0.7(4) . . . . ?
C9 C5 C6 C18 0.2(4) . . . . ?
C10 C30 C40 C44 1.1(5) . . . . ?
C10 C32 C33 C44 0.4(5) . . . . ?
C11 C4 C18 C6 -178.5(3) . . . . ?
C11 C4 C21 C9 178.3(3) . . . . ?
C12 C3 C8 C36 1.4(4) . . . . ?
C13 P4 O4 Te2 145.47(15) . . . . ?
C14 C15 C19 C22 177.1(3) . . . . ?
C14 C15 C27 C23 -176.9(3) . . . . ?
C14 C20 C24 C13 -2.0(5) . . . . ?
C14 C25 C26 C13 -2.2(5) . . . . ?
C15 C14 C20 C24 178.4(3) . . . . ?
C15 C14 C25 C26 -176.3(3) . . . . ?
C15 C19 C22 C1 -0.1(5) . . . . ?
C16 C29 C43 C45 -0.5(5) . . . . ?
C16 C38 C42 C45 -0.4(5) . . . . ?
C17 C7 C35 C39 0.4(4) . . . . ?
C18 C4 C11 C28 138.2(3) . . . . ?
C18 C4 C11 C36 -39.6(4) . . . . ?
C18 C4 C21 C9 0.2(4) . . . . ?
C19 C15 C27 C23 1.5(4) . . . . ?
C20 C14 C15 C19 -148.7(3) . . . . ?
C20 C14 C15 C27 29.7(4) . . . . ?
C20 C14 C25 C26 2.3(4) . . . . ?
C21 C4 C11 C28 -39.8(4) . . . . ?
C21 C4 C11 C36 142.3(3) . . . . ?
C21 C4 C18 C6 -0.4(4) . . . . ?
C22 C1 C23 C27 -1.0(4) . . . . ?
C23 C1 C22 C19 1.2(4) . . . . ?
C24 C13 C26 C25 -0.1(4) . . . . ?
C25 C14 C15 C19 30.0(4) . . . . ?
C25 C14 C15 C27 -151.7(3) . . . . ?
C25 C14 C20 C24 -0.3(4) . . . . ?
C26 C13 C24 C20 2.2(4) . . . . ?
C27 C15 C19 C22 -1.3(5) . . . . ?
C28 C11 C36 C8 -1.4(4) . . . . ?
C29 C16 C38 C42 -0.8(5) . . . . ?
C29 C43 C45 C42 -0.7(6) . . . . ?
C30 C10 C32 C33 -0.8(4) . . . . ?
C30 C40 C44 C33 -1.6(5) . . . . ?
C31 C2 C41 C47 -0.4(5) . . . . ?
C31 C46 C48 C47 0.0(6) . . . . ?
C32 C10 C30 C40 0.0(4) . . . . ?
C32 C33 C44 C40 0.8(5) . . . . ?
C35 C7 C17 C37 -1.2(4) . . . . ?
C36 C11 C28 C12 2.1(4) . . . . ?
C37 C34 C39 C35 -0.9(5) . . . . ?
C38 C16 C29 C43 1.2(5) . . . . ?
C38 C42 C45 C43 1.1(6) . . . . ?
C39 C34 C37 C17 0.1(5) . . . . ?
C41 C2 C31 C46 0.6(5) . . . . ?
C41 C47 C48 C46 0.1(6) . . . . ?
